data_2226328
loop_
_publ_author_name
'Wang, Na'
'Feng, Jie'
'Wang, Dong-Hang'
'Lin, Qiu-Yue'

_publ_section_title
;
 <i>catena</i>-Poly[[diaquamanganese(II)]-\m-7-oxabicyclo[2.2.1]heptane-2,3-dicarboxylato]
;
_journal_coeditor_code WM2346
_journal_issue 6
_journal_name_full 'Acta Crystallographica Section E'
_journal_page_first m717
_journal_paper_doi 10.1107/S1600536810019021
_journal_volume 66
_journal_year 2010
_chemical_formula_iupac '[Mn (C8 H8 O5) (H2 O)2]'
_chemical_formula_moiety 'C8 H12 Mn O7'
_chemical_formula_sum 'C8 H12 Mn O7'
_chemical_formula_weight 275.12
_chemical_name_systematic
;
<i>catena</i>-Poly[[diaquamanganese(II)]-\m-
7-oxabicyclo[2.2.1]heptane-2,3-dicarboxylato]
;
_space_group_IT_number 45
_symmetry_cell_setting orthorhombic
_symmetry_space_group_name_Hall 'I 2 -2c'
_symmetry_space_group_name_H-M 'I b a 2'
_atom_sites_solution_hydrogens geom
_atom_sites_solution_primary direct
_atom_sites_solution_secondary difmap
_audit_creation_method SHELXL-97
_cell_angle_alpha 90.00
_cell_angle_beta 90.00
_cell_angle_gamma 90.00
_cell_formula_units_Z 8
_cell_length_a 10.3513(2)
_cell_length_b 18.9903(4)
_cell_length_c 10.4899(5)
_cell_measurement_reflns_used 6907
_cell_measurement_temperature 296(2)
_cell_measurement_theta_max 27.75
_cell_measurement_theta_min 2.14
_cell_volume 2062.04(11)
_computing_cell_refinement 'SAINT (Bruker, 2006)'
_computing_data_collection 'APEX2 (Bruker, 2006)'
_computing_data_reduction 'SAINT (Bruker, 2006)'
_computing_molecular_graphics 'SHELXTL (Sheldrick, 2008)'
_computing_publication_material 'SHELXL97 (Sheldrick, 2008)'
_computing_structure_refinement 'SHELXL97 (Sheldrick, 2008)'
_computing_structure_solution 'SHELXS97 (Sheldrick, 2008)'
_diffrn_ambient_temperature 296(2)
_diffrn_measured_fraction_theta_full 0.997
_diffrn_measured_fraction_theta_max 0.997
_diffrn_measurement_device_type 'Bruker APEXII area-detector'
_diffrn_measurement_method '\w scans'
_diffrn_radiation_monochromator graphite
_diffrn_radiation_source 'fine-focus sealed tube'
_diffrn_radiation_type MoK\a
_diffrn_radiation_wavelength 0.71073
_diffrn_reflns_av_R_equivalents 0.0299
_diffrn_reflns_av_sigmaI/netI 0.0276
_diffrn_reflns_limit_h_max 12
_diffrn_reflns_limit_h_min -13
_diffrn_reflns_limit_k_max 24
_diffrn_reflns_limit_k_min -23
_diffrn_reflns_limit_l_max 13
_diffrn_reflns_limit_l_min -13
_diffrn_reflns_number 14198
_diffrn_reflns_theta_full 27.75
_diffrn_reflns_theta_max 27.75
_diffrn_reflns_theta_min 2.14
_diffrn_standards_number 0
_exptl_absorpt_coefficient_mu 1.299
_exptl_absorpt_correction_T_max 0.838
_exptl_absorpt_correction_T_min 0.722
_exptl_absorpt_correction_type multi-scan
_exptl_absorpt_process_details '(SADABS; Sheldrick, 1996)'
_exptl_crystal_colour colourless
_exptl_crystal_density_diffrn 1.772
_exptl_crystal_density_method 'not measured'
_exptl_crystal_description block
_exptl_crystal_F_000 1128
_exptl_crystal_size_max 0.37
_exptl_crystal_size_mid 0.22
_exptl_crystal_size_min 0.14
_refine_diff_density_max 0.207
_refine_diff_density_min -0.279
_refine_ls_abs_structure_details 'Flack (1983), 1171 Friedel pairs'
_refine_ls_abs_structure_Flack 0.019(15)
_refine_ls_extinction_method none
_refine_ls_goodness_of_fit_ref 1.022
_refine_ls_hydrogen_treatment mixed
_refine_ls_matrix_type full
_refine_ls_number_parameters 157
_refine_ls_number_reflns 2401
_refine_ls_number_restraints 7
_refine_ls_restrained_S_all 1.023
_refine_ls_R_factor_gt 0.0236
_refine_ls_shift/su_max 0.001
_refine_ls_shift/su_mean 0.000
_refine_ls_structure_factor_coef Fsqd
_refine_ls_weighting_details 'calc w=1/[\s^2^(Fo^2^)+(0.0349P)^2^+0.0000P] where P=(Fo^2^+2Fc^2^)/3'
_refine_ls_weighting_scheme calc
_refine_ls_wR_factor_gt 0.0557
_refine_ls_wR_factor_ref 0.0567
_reflns_number_gt 2196
_reflns_number_total 2401
_reflns_threshold_expression I>2\s(I)
_cod_data_source_file wm2346.cif
_cod_data_source_block I
_cod_database_code 2226328
_cod_database_fobs_code 2226328

loop_
_symmetry_equiv_pos_as_xyz
'x, y, z'
'-x, -y, z'
'-x, y, z+1/2'
'x, -y, z+1/2'
'x+1/2, y+1/2, z+1/2'
'-x+1/2, -y+1/2, z+1/2'
'-x+1/2, y+1/2, z+1'
'x+1/2, -y+1/2, z+1'

loop_
_atom_site_type_symbol
_atom_site_label
_atom_site_fract_x
_atom_site_fract_y
_atom_site_fract_z
_atom_site_U_iso_or_equiv
_atom_site_adp_type
_atom_site_calc_flag
_atom_site_refinement_flags
_atom_site_occupancy
_atom_site_disorder_assembly
_atom_site_disorder_group
Mn Mn1 0.23964(2) 0.466637(12) 0.21088(5) 0.02642(8) Uani d . 1 . .
O O1 0.37728(10) 0.37412(6) 0.22354(12) 0.0264(3) Uani d . 1 . .
O O3 0.35327(13) 0.46639(7) 0.59926(14) 0.0309(3) Uani d . 1 . .
C C8 0.35590(15) 0.45297(10) 0.48293(17) 0.0235(4) Uani d . 1 . .
O O1W 0.12217(13) 0.56135(8) 0.23773(15) 0.0428(4) Uani d D 1 . .
C C6 0.28402(16) 0.32972(9) 0.4091(2) 0.0266(4) Uani d . 1 . .
H H6A 0.2856 0.2879 0.4636 0.032 Uiso calc R 1 . .
O O5 0.08680(12) 0.35748(7) 0.51658(13) 0.0365(3) Uani d . 1 . .
O O2 0.32170(11) 0.49510(7) 0.39659(14) 0.0300(3) Uani d . 1 . .
O O4 0.11371(12) 0.40095(7) 0.32282(15) 0.0359(3) Uani d . 1 . .
C C5 0.40058(15) 0.37989(9) 0.44426(17) 0.0250(4) Uani d . 1 . .
H H5A 0.4519 0.3589 0.5130 0.030 Uiso calc R 1 . .
C C7 0.15121(15) 0.36557(9) 0.41784(18) 0.0255(4) Uani d . 1 . .
O O2W 0.15899(16) 0.41688(10) 0.04225(15) 0.0490(4) Uani d D 1 . .
C C4 0.47817(16) 0.37949(10) 0.31993(18) 0.0289(4) Uani d . 1 . .
H H4A 0.5344 0.4206 0.3094 0.035 Uiso calc R 1 . .
C C1 0.32042(18) 0.30945(10) 0.27210(19) 0.0309(4) Uani d . 1 . .
H H1A 0.2471 0.2926 0.2215 0.037 Uiso calc R 1 . .
C C3 0.54794(18) 0.30928(12) 0.3051(2) 0.0394(5) Uani d . 1 . .
H H3A 0.5904 0.2955 0.3837 0.047 Uiso calc R 1 . .
H H3B 0.6112 0.3111 0.2370 0.047 Uiso calc R 1 . .
C C2 0.4359(2) 0.25889(11) 0.2721(2) 0.0439(5) Uani d . 1 . .
H H2A 0.4481 0.2373 0.1892 0.053 Uiso calc R 1 . .
H H2B 0.4262 0.2224 0.3361 0.053 Uiso calc R 1 . .
H H2WA 0.0832(18) 0.4022(14) 0.017(3) 0.066 Uiso d D 1 . .
H H1WA 0.0462(18) 0.5712(14) 0.268(2) 0.066 Uiso d D 1 . .
H H2WB 0.193(2) 0.4298(16) -0.022(2) 0.066 Uiso d D 1 . .
H H1WB 0.125(2) 0.5871(13) 0.176(2) 0.066 Uiso d D 1 . .

loop_
_atom_site_aniso_label
_atom_site_aniso_U_11
_atom_site_aniso_U_22
_atom_site_aniso_U_33
_atom_site_aniso_U_12
_atom_site_aniso_U_13
_atom_site_aniso_U_23
Mn1 0.02597(12) 0.02875(14) 0.02454(14) -0.00026(9) 0.00046(14) 0.00452(15)
O1 0.0268(5) 0.0279(6) 0.0246(7) 0.0008(4) 0.0014(5) -0.0003(6)
O3 0.0305(6) 0.0387(7) 0.0235(7) 0.0061(5) -0.0003(5) -0.0052(5)
C8 0.0159(7) 0.0306(9) 0.0240(10) -0.0027(6) 0.0019(7) -0.0023(8)
O1W 0.0354(7) 0.0479(9) 0.0452(10) 0.0157(6) 0.0108(6) 0.0147(7)
C6 0.0284(8) 0.0222(8) 0.0292(10) -0.0010(7) 0.0010(7) 0.0041(8)
O5 0.0320(7) 0.0453(8) 0.0321(8) 0.0008(6) 0.0049(6) 0.0033(6)
O2 0.0379(7) 0.0265(6) 0.0257(7) 0.0034(6) -0.0002(6) 0.0008(6)
O4 0.0233(6) 0.0449(8) 0.0395(9) 0.0013(6) 0.0017(6) 0.0161(7)
C5 0.0218(8) 0.0282(9) 0.0250(10) 0.0026(7) -0.0014(7) -0.0011(8)
C7 0.0228(8) 0.0243(9) 0.0294(10) -0.0053(7) -0.0008(7) 0.0013(8)
O2W 0.0458(9) 0.0724(11) 0.0289(8) -0.0249(8) -0.0036(7) 0.0029(8)
C4 0.0210(8) 0.0357(10) 0.0301(11) 0.0036(7) 0.0013(7) -0.0052(8)
C1 0.0345(9) 0.0256(9) 0.0325(10) -0.0025(7) -0.0015(8) -0.0038(8)
C3 0.0342(10) 0.0475(12) 0.0365(12) 0.0185(9) 0.0023(9) -0.0050(10)
C2 0.0553(13) 0.0305(11) 0.0461(13) 0.0136(9) 0.0063(11) -0.0045(10)

loop_
_atom_type_symbol
_atom_type_description
_atom_type_scat_dispersion_real
_atom_type_scat_dispersion_imag
_atom_type_scat_source
C C 0.0033 0.0016 'International Tables Vol C Tables 4.2.6.8 and 6.1.1.4'
H H 0.0000 0.0000 'International Tables Vol C Tables 4.2.6.8 and 6.1.1.4'
Mn Mn 0.3368 0.7283 'International Tables Vol C Tables 4.2.6.8 and 6.1.1.4'
O O 0.0106 0.0060 'International Tables Vol C Tables 4.2.6.8 and 6.1.1.4'

loop_
_geom_angle_atom_site_label_1
_geom_angle_atom_site_label_2
_geom_angle_atom_site_label_3
_geom_angle_site_symmetry_1
_geom_angle_site_symmetry_3
_geom_angle
_geom_angle_publ_flag
O3 Mn1 O4 4_564 . 176.92(5) ?
O3 Mn1 O2W 4_564 . 91.42(6) ?
O4 Mn1 O2W . . 87.68(6) ?
O3 Mn1 O1W 4_564 . 83.39(5) ?
O4 Mn1 O1W . . 93.99(5) ?
O2W Mn1 O1W . . 104.40(7) ?
O3 Mn1 O2 4_564 . 97.45(5) ?
O4 Mn1 O2 . . 83.84(6) ?
O2W Mn1 O2 . . 168.38(6) ?
O1W Mn1 O2 . . 84.17(6) ?
O3 Mn1 O1 4_564 . 98.67(5) ?
O4 Mn1 O1 . . 84.23(4) ?
O2W Mn1 O1 . . 87.25(6) ?
O1W Mn1 O1 . . 168.16(6) ?
O2 Mn1 O1 . . 84.00(5) ?
C1 O1 C4 . . 96.10(13) ?
C1 O1 Mn1 . . 114.89(9) ?
C4 O1 Mn1 . . 115.91(9) ?
C8 O3 Mn1 . 4_565 133.21(12) ?
O3 C8 O2 . . 124.60(17) ?
O3 C8 C5 . . 117.07(16) ?
O2 C8 C5 . . 118.31(16) ?
Mn1 O1W H1WA . . 136.7(17) ?
Mn1 O1W H1WB . . 112.0(19) ?
H1WA O1W H1WB . . 100.8(19) ?
C1 C6 C7 . . 112.76(16) ?
C1 C6 C5 . . 100.51(14) ?
C7 C6 C5 . . 113.69(14) ?
C1 C6 H6A . . 109.8 ?
C7 C6 H6A . . 109.8 ?
C5 C6 H6A . . 109.8 ?
C8 O2 Mn1 . . 126.25(12) ?
C7 O4 Mn1 . . 123.55(11) ?
C8 C5 C4 . . 113.07(15) ?
C8 C5 C6 . . 112.38(13) ?
C4 C5 C6 . . 101.44(14) ?
C8 C5 H5A . . 109.9 ?
C4 C5 H5A . . 109.9 ?
C6 C5 H5A . . 109.9 ?
O5 C7 O4 . . 123.99(16) ?
O5 C7 C6 . . 118.40(16) ?
O4 C7 C6 . . 117.60(16) ?
Mn1 O2W H2WA . . 137.1(18) ?
Mn1 O2W H2WB . . 113(2) ?
H2WA O2W H2WB . . 103(2) ?
O1 C4 C3 . . 101.98(14) ?
O1 C4 C5 . . 102.44(13) ?
C3 C4 C5 . . 109.84(16) ?
O1 C4 H4A . . 113.8 ?
C3 C4 H4A . . 113.8 ?
C5 C4 H4A . . 113.8 ?
O1 C1 C2 . . 102.31(15) ?
O1 C1 C6 . . 102.45(14) ?
C2 C1 C6 . . 110.39(16) ?
O1 C1 H1A . . 113.5 ?
C2 C1 H1A . . 113.5 ?
C6 C1 H1A . . 113.5 ?
C4 C3 C2 . . 102.08(15) ?
C4 C3 H3A . . 111.4 ?
C2 C3 H3A . . 111.4 ?
C4 C3 H3B . . 111.4 ?
C2 C3 H3B . . 111.4 ?
H3A C3 H3B . . 109.2 ?
C1 C2 C3 . . 101.40(15) ?
C1 C2 H2A . . 111.5 ?
C3 C2 H2A . . 111.5 ?
C1 C2 H2B . . 111.5 ?
C3 C2 H2B . . 111.5 ?
H2A C2 H2B . . 109.3 ?

loop_
_geom_bond_atom_site_label_1
_geom_bond_atom_site_label_2
_geom_bond_site_symmetry_2
_geom_bond_distance
_geom_bond_publ_flag
Mn1 O3 4_564 2.0910(13) y
Mn1 O4 . 2.1527(13) y
Mn1 O2W . 2.1722(16) y
Mn1 O1W . 2.1892(13) y
Mn1 O2 . 2.1929(15) y
Mn1 O1 . 2.2660(11) y
O1 C1 . 1.454(2) ?
O1 C4 . 1.457(2) ?
O3 C8 . 1.247(2) ?
O3 Mn1 4_565 2.0910(13) ?
C8 O2 . 1.259(2) ?
C8 C5 . 1.518(2) ?
O1W H1WA . 0.867(15) ?
O1W H1WB . 0.815(16) ?
C6 C1 . 1.534(3) ?
C6 C7 . 1.537(2) ?
C6 C5 . 1.581(2) ?
C6 H6A . 0.9800 ?
O5 C7 . 1.241(2) ?
O4 C7 . 1.263(2) ?
C5 C4 . 1.532(2) ?
C5 H5A . 0.9800 ?
O2W H2WA . 0.875(16) ?
O2W H2WB . 0.800(17) ?
C4 C3 . 1.524(3) ?
C4 H4A . 0.9800 ?
C1 C2 . 1.534(3) ?
C1 H1A . 0.9800 ?
C3 C2 . 1.543(3) ?
C3 H3A . 0.9700 ?
C3 H3B . 0.9700 ?
C2 H2A . 0.9700 ?
C2 H2B . 0.9700 ?

loop_
_geom_hbond_atom_site_label_D
_geom_hbond_atom_site_label_H
_geom_hbond_atom_site_label_A
_geom_hbond_site_symmetry_A
_geom_hbond_distance_DH
_geom_hbond_distance_HA
_geom_hbond_distance_DA
_geom_hbond_angle_DHA
O1W H1WA O4 2_565 0.867(15) 1.832(16) 2.6965(17) 175(3)
O2W H2WA O5 3_554 0.875(16) 1.954(17) 2.796(2) 161(3)
O1W H1WB O5 4_564 0.815(16) 2.011(18) 2.809(2) 166(3)
O2W H2WB O2 4_564 0.800(17) 2.13(2) 2.822(2) 145(3)

loop_
_geom_torsion_atom_site_label_1
_geom_torsion_atom_site_label_2
_geom_torsion_atom_site_label_3
_geom_torsion_atom_site_label_4
_geom_torsion_site_symmetry_1
_geom_torsion_site_symmetry_2
_geom_torsion_site_symmetry_3
_geom_torsion_site_symmetry_4
_geom_torsion
_geom_torsion_publ_flag
O3 Mn1 O1 C1 4_564 . . . -167.13(12) ?
O4 Mn1 O1 C1 . . . . 11.83(12) ?
O2W Mn1 O1 C1 . . . . -76.11(12) ?
O1W Mn1 O1 C1 . . . . 93.7(3) ?
O2 Mn1 O1 C1 . . . . 96.22(12) ?
O3 Mn1 O1 C4 4_564 . . . 82.04(11) ?
O4 Mn1 O1 C4 . . . . -99.00(11) ?
O2W Mn1 O1 C4 . . . . 173.06(12) ?
O1W Mn1 O1 C4 . . . . -17.1(3) ?
O2 Mn1 O1 C4 . . . . -14.61(11) ?
Mn1 O3 C8 O2 4_565 . . . 27.8(3) ?
Mn1 O3 C8 C5 4_565 . . . -150.61(12) ?
O3 C8 O2 Mn1 . . . . -150.12(13) ?
C5 C8 O2 Mn1 . . . . 28.30(19) ?
O3 Mn1 O2 C8 4_564 . . . -133.89(13) ?
O4 Mn1 O2 C8 . . . . 48.92(13) ?
O2W Mn1 O2 C8 . . . . 5.5(4) ?
O1W Mn1 O2 C8 . . . . 143.59(13) ?
O1 Mn1 O2 C8 . . . . -35.89(13) ?
O2W Mn1 O4 C7 . . . . 131.49(16) ?
O1W Mn1 O4 C7 . . . . -124.24(15) ?
O2 Mn1 O4 C7 . . . . -40.55(15) ?
O1 Mn1 O4 C7 . . . . 44.01(15) ?
O3 C8 C5 C4 . . . . -144.55(16) ?
O2 C8 C5 C4 . . . . 36.9(2) ?
O3 C8 C5 C6 . . . . 101.34(18) ?
O2 C8 C5 C6 . . . . -77.21(19) ?
C1 C6 C5 C8 . . . . 122.23(15) ?
C7 C6 C5 C8 . . . . 1.5(2) ?
C1 C6 C5 C4 . . . . 1.19(16) ?
C7 C6 C5 C4 . . . . -119.54(17) ?
Mn1 O4 C7 O5 . . . . 141.81(15) ?
Mn1 O4 C7 C6 . . . . -39.0(2) ?
C1 C6 C7 O5 . . . . 149.40(16) ?
C5 C6 C7 O5 . . . . -97.02(19) ?
C1 C6 C7 O4 . . . . -29.8(2) ?
C5 C6 C7 O4 . . . . 83.8(2) ?
C1 O1 C4 C3 . . . . 56.75(16) ?
Mn1 O1 C4 C3 . . . . 178.24(11) ?
C1 O1 C4 C5 . . . . -56.96(15) ?
Mn1 O1 C4 C5 . . . . 64.53(14) ?
C8 C5 C4 O1 . . . . -86.60(16) ?
C6 C5 C4 O1 . . . . 33.96(16) ?
C8 C5 C4 C3 . . . . 165.60(15) ?
C6 C5 C4 C3 . . . . -73.84(17) ?
C4 O1 C1 C2 . . . . -56.40(16) ?
Mn1 O1 C1 C2 . . . . -178.67(11) ?
C4 O1 C1 C6 . . . . 58.02(14) ?
Mn1 O1 C1 C6 . . . . -64.25(15) ?
C7 C6 C1 O1 . . . . 85.26(17) ?
C5 C6 C1 O1 . . . . -36.13(16) ?
C7 C6 C1 C2 . . . . -166.38(15) ?
C5 C6 C1 C2 . . . . 72.23(17) ?
O1 C4 C3 C2 . . . . -35.23(18) ?
C5 C4 C3 C2 . . . . 72.87(18) ?
O1 C1 C2 C3 . . . . 34.25(19) ?
C6 C1 C2 C3 . . . . -74.20(19) ?
C4 C3 C2 C1 . . . . 0.64(19) ?
